data_7710409
loop_
_publ_author_name
'M\;aczka, Miros\/law'
'G\;agor, Anna'
'Stefa\'nska, Dagmara'
'Zar\;eba, Jan K.'
'Pikul, Adam'

_publ_section_title
;
 Structural, magnetic and photoluminescence properties of new hybrid
 hypophosphites: discovery of the first noncentrosymmetric and two
 cobalt-based members
;
_journal_name_full 'Dalton Transactions'
_journal_paper_doi 10.1039/D2DT01212J
_journal_year 2022
_chemical_formula_moiety 'Cd2 H12 O12 P6, 2(C3 H5 N2)'
_chemical_formula_sum 'C6 H22 Cd2 N4 O12 P6'
_chemical_formula_weight 752.89
_space_group_crystal_system monoclinic
_space_group_IT_number 14
_space_group_name_Hall '-P 2ybc'
_space_group_name_H-M_alt 'P 1 21/c 1'
_atom_sites_solution_hydrogens mixed
_audit_creation_date 2022-02-17
_audit_creation_method
;
Olex2 1.5
(compiled 2021.10.07 svn.r9718050b for OlexSys, GUI svn.r6410)
;
_audit_update_record
;
2022-05-20 deposited with the CCDC.	2022-05-23 downloaded from the CCDC.
;
_cell_angle_alpha 90
_cell_angle_beta 92.082(3)
_cell_angle_gamma 90
_cell_formula_units_Z 4
_cell_length_a 9.8832(3)
_cell_length_b 12.8778(3)
_cell_length_c 18.6407(7)
_cell_measurement_reflns_used 8346
_cell_measurement_temperature 297.5(8)
_cell_measurement_theta_max 29.1320
_cell_measurement_theta_min 3.2970
_cell_volume 2370.91(13)
_computing_cell_refinement 'CrysAlisPro 1.171.39.46 (Rigaku OD, 2018)'
_computing_data_collection 'CrysAlisPro 1.171.39.46 (Rigaku OD, 2018)'
_computing_data_reduction 'CrysAlisPro 1.171.39.46 (Rigaku OD, 2018)'
_computing_molecular_graphics 'Olex2 1.5 (Dolomanov et al., 2009)'
_computing_publication_material 'Olex2 1.5 (Dolomanov et al., 2009)'
_computing_structure_refinement 'SHELXL 2018/3 (Sheldrick, 2015)'
_computing_structure_solution 'SHELXT 2018/2 (Sheldrick, 2018)'
_diffrn_ambient_environment air
_diffrn_ambient_temperature 297.5(8)
_diffrn_detector 'CCD plate'
_diffrn_detector_area_resol_mean 10.6249
_diffrn_detector_type Atlas
_diffrn_measured_fraction_theta_full 0.999
_diffrn_measured_fraction_theta_max 0.999
_diffrn_measurement_device 'four-circle diffractometer'
_diffrn_measurement_device_type 'Xcalibur, Atlas'
_diffrn_measurement_method '\w scans'
_diffrn_orient_matrix_type 'CrysAlisPro convention (1999,Acta A55,543-557)'
_diffrn_orient_matrix_UB_11 0.0455515000
_diffrn_orient_matrix_UB_12 -0.0348001000
_diffrn_orient_matrix_UB_13 -0.0160696000
_diffrn_orient_matrix_UB_21 -0.0287387000
_diffrn_orient_matrix_UB_22 -0.0419465000
_diffrn_orient_matrix_UB_23 0.0188595000
_diffrn_orient_matrix_UB_31 -0.0474866000
_diffrn_orient_matrix_UB_32 -0.0080050000
_diffrn_orient_matrix_UB_33 -0.0289122000
_diffrn_radiation_monochromator graphite
_diffrn_radiation_probe x-ray
_diffrn_radiation_type 'Mo K\a'
_diffrn_radiation_wavelength 0.71073
_diffrn_reflns_av_R_equivalents 0.0299
_diffrn_reflns_av_unetI/netI 0.0303
_diffrn_reflns_Laue_measured_fraction_full 0.999
_diffrn_reflns_Laue_measured_fraction_max 0.999
_diffrn_reflns_limit_h_max 12
_diffrn_reflns_limit_h_min -9
_diffrn_reflns_limit_k_max 15
_diffrn_reflns_limit_k_min -15
_diffrn_reflns_limit_l_max 22
_diffrn_reflns_limit_l_min -22
_diffrn_reflns_number 18612
_diffrn_reflns_point_group_measured_fraction_full 0.999
_diffrn_reflns_point_group_measured_fraction_max 0.999
_diffrn_reflns_theta_full 25.000
_diffrn_reflns_theta_max 25.681
_diffrn_reflns_theta_min 2.599
_diffrn_source 'fine-focus sealed X-ray tube'
_diffrn_source_type 'Enhance (Mo) X-ray Source'
_exptl_absorpt_coefficient_mu 2.256
_exptl_absorpt_correction_T_max 1.00000
_exptl_absorpt_correction_T_min 0.95551
_exptl_absorpt_correction_type multi-scan
_exptl_absorpt_process_details
;
CrysAlisPro 1.171.39.46 (Rigaku Oxford Diffraction, 2018)
Empirical absorption correction using spherical harmonics,
 implemented in SCALE3 ABSPACK scaling algorithm.
;
_exptl_crystal_colour colourless
_exptl_crystal_density_diffrn 2.109
_exptl_crystal_description plate
_exptl_crystal_F_000 1472
_exptl_crystal_size_max 0.21
_exptl_crystal_size_mid 0.15
_exptl_crystal_size_min 0.08
_refine_diff_density_max 0.736
_refine_diff_density_min -0.467
_refine_diff_density_rms 0.087
_refine_ls_extinction_coef 0.00172(7)
_refine_ls_extinction_expression Fc^*^=kFc[1+0.001xFc^2^\l^3^/sin(2\q)]^-1/4^
_refine_ls_extinction_method 'SHELXL-2018/3 (Sheldrick 2018)'
_refine_ls_goodness_of_fit_ref 1.032
_refine_ls_hydrogen_treatment mixed
_refine_ls_matrix_type full
_refine_ls_number_parameters 308
_refine_ls_number_reflns 4494
_refine_ls_number_restraints 0
_refine_ls_restrained_S_all 1.032
_refine_ls_R_factor_all 0.0355
_refine_ls_R_factor_gt 0.0243
_refine_ls_shift/su_max 0.002
_refine_ls_shift/su_mean 0.000
_refine_ls_structure_factor_coef Fsqd
_refine_ls_weighting_details 'w=1/[\s^2^(Fo^2^)+(0.0237P)^2^] where P=(Fo^2^+2Fc^2^)/3'
_refine_ls_weighting_scheme calc
_refine_ls_wR_factor_gt 0.0519
_refine_ls_wR_factor_ref 0.0550
_reflns_Friedel_coverage 0.000
_reflns_number_gt 3609
_reflns_number_total 4207
_reflns_threshold_expression 'I > 2\s(I)'
_cod_data_source_file d2dt01212j2.cif
_cod_data_source_block ImCdPO2H2-rt
_cod_database_code 7710409
_shelx_shelxl_version_number 2018/3
_shelx_space_group_comment
;
The symmetry employed for this shelxl refinement is uniquely defined
by the following loop, which should always be used as a source of
symmetry information in preference to the above space-group names.
They are only intended as comments.
;
_olex2_refinement_description
;
1. Fixed Uiso
 At 1.2 times of:
  All C(H) groups, All C(H,H,H,H,H,H,H,H,H,H,H,H,H) groups, All N(H) groups
2.a Aromatic/amide H refined with riding coordinates:
 N8(H8), N6(H6), N3(H3), N1(H1), C2(H2), C9(H9), C7(H7), C10(H10), C4(H4),
 C5(H5)
;
_olex2_submission_special_instructions 'No special instructions were received'

loop_
_space_group_symop_operation_xyz
'x, y, z'
'-x, y+1/2, -z+1/2'
'-x, -y, -z'
'x, -y-1/2, z-1/2'

loop_
_atom_site_label
_atom_site_type_symbol
_atom_site_fract_x
_atom_site_fract_y
_atom_site_fract_z
_atom_site_U_iso_or_equiv
_atom_site_adp_type
_atom_site_occupancy
_atom_site_site_symmetry_order
_atom_site_calc_flag
_atom_site_refinement_flags_posn
_atom_site_refinement_flags_adp
_atom_site_refinement_flags_occupancy
_atom_site_disorder_assembly
_atom_site_disorder_group
Cd1 Cd 0.29840(2) 0.23358(2) 0.60661(2) 0.01973(8) Uani 1 1 d . . . . .
Cd2 Cd 0.21324(2) 0.75244(2) 0.64842(2) 0.01936(7) Uani 1 1 d . . . . .
P1 P 0.47913(8) 0.26642(6) 0.76414(4) 0.0257(2) Uani 1 1 d . . . . .
P2 P 0.15148(9) -0.00272(6) 0.58760(5) 0.0302(2) Uani 1 1 d . . . . .
P3 P 0.00954(9) 0.28496(7) 0.49883(5) 0.0311(2) Uani 1 1 d . . . . .
P4 P 0.25064(9) 0.49705(6) 0.62178(5) 0.0351(2) Uani 1 1 d . . . . .
P5 P 0.58977(9) 0.26386(7) 0.50653(5) 0.0329(2) Uani 1 1 d . . . . .
P6 P 0.00303(11) 0.27504(8) 0.71358(5) 0.0420(3) Uani 1 1 d . . . . .
O2 O 0.4591(2) 0.20413(17) 0.69686(11) 0.0366(6) Uani 1 1 d . . . . .
O1 O 0.6143(2) 0.31616(16) 0.77811(12) 0.0350(6) Uani 1 1 d . . . . .
O3 O 0.1264(2) -0.08475(16) 0.64232(12) 0.0388(6) Uani 1 1 d . . . . .
O5 O -0.0349(2) 0.30809(19) 0.42307(11) 0.0398(6) Uani 1 1 d . . . . .
O9 O 0.6710(2) 0.21036(19) 0.45208(13) 0.0450(6) Uani 1 1 d . . . . .
O7 O 0.3075(2) 0.59295(15) 0.65460(12) 0.0374(6) Uani 1 1 d . . . . .
O4 O 0.2768(2) 0.05996(16) 0.59610(13) 0.0424(6) Uani 1 1 d . . . . .
O11 O -0.0732(2) 0.20672(18) 0.76208(12) 0.0396(6) Uani 1 1 d . . . . .
N8 N 0.6625(3) -0.0865(2) 0.58386(14) 0.0357(7) Uani 1 1 d . . . . .
H8 H 0.654443 -0.136339 0.553268 0.043 Uiso 1 1 calc R U . . .
O8 O 0.3403(2) 0.40436(16) 0.61923(14) 0.0497(7) Uani 1 1 d . . . . .
N6 N 0.6147(3) 0.0417(2) 0.64938(16) 0.0410(7) Uani 1 1 d . . . . .
H6 H 0.570026 0.090365 0.669366 0.049 Uiso 1 1 calc R U . . .
O10 O 0.4539(2) 0.2196(2) 0.51932(12) 0.0432(7) Uani 1 1 d . . . . .
N3 N 0.8290(3) 0.5929(2) 0.64838(16) 0.0392(7) Uani 1 1 d . . . . .
H3 H 0.893303 0.635028 0.638635 0.047 Uiso 1 1 calc R U . . .
N1 N 0.7085(3) 0.4854(2) 0.70435(16) 0.0394(7) Uani 1 1 d . . . . .
H1 H 0.680322 0.444991 0.737358 0.047 Uiso 1 1 calc R U . . .
O12 O 0.1189(3) 0.2323(2) 0.67810(17) 0.0684(9) Uani 1 1 d . . . . .
O6 O 0.1541(3) 0.2567(2) 0.50995(14) 0.0684(9) Uani 1 1 d . . . . .
C2 C 0.8181(4) 0.5425(3) 0.7090(2) 0.0418(9) Uani 1 1 d . . . . .
H2 H 0.877977 0.546511 0.748504 0.050 Uiso 1 1 calc R U . . .
C9 C 0.7784(3) -0.0601(3) 0.62096(19) 0.0400(9) Uani 1 1 d . . . . .
H9 H 0.862328 -0.092265 0.618276 0.048 Uiso 1 1 calc R U . . .
C7 C 0.5655(3) -0.0241(3) 0.60210(19) 0.0395(9) Uani 1 1 d . . . . .
H7 H 0.476363 -0.026276 0.584372 0.047 Uiso 1 1 calc R U . . .
C10 C 0.7481(4) 0.0207(3) 0.6619(2) 0.0439(9) Uani 1 1 d . . . . .
H10 H 0.807245 0.056126 0.693181 0.053 Uiso 1 1 calc R U . . .
C4 C 0.7226(4) 0.5679(3) 0.60336(19) 0.0430(9) Uani 1 1 d . . . . .
H4 H 0.705992 0.592740 0.557031 0.052 Uiso 1 1 calc R U . . .
C5 C 0.6463(3) 0.5005(3) 0.6388(2) 0.0423(9) Uani 1 1 d . . . . .
H5 H 0.566094 0.469905 0.621828 0.051 Uiso 1 1 calc R U . . .
H1A H 0.389(3) 0.339(2) 0.7624(17) 0.051 Uiso 1 1 d . U . . .
H1B H 0.456(3) 0.211(3) 0.8176(18) 0.051 Uiso 1 1 d . U . . .
H6A H 0.032(3) 0.365(2) 0.7450(17) 0.051 Uiso 1 1 d . U . . .
H6B H -0.076(3) 0.325(3) 0.6682(17) 0.051 Uiso 1 1 d . U . . .
H5A H 0.579(3) 0.364(3) 0.4942(16) 0.051 Uiso 1 1 d . U . . .
H5B H 0.657(3) 0.270(2) 0.5685(18) 0.051 Uiso 1 1 d . U . . .
H2A H 0.045(3) 0.061(2) 0.5870(16) 0.051 Uiso 1 1 d . U . . .
H2B H 0.150(3) -0.045(2) 0.5223(17) 0.051 Uiso 1 1 d . U . . .
H3A H -0.067(3) 0.214(3) 0.5269(17) 0.051 Uiso 1 1 d . U . . .
H3B H -0.017(3) 0.361(3) 0.5367(17) 0.051 Uiso 1 1 d . U . . .
H4A H 0.135(3) 0.475(2) 0.6495(17) 0.051 Uiso 1 1 d . U . . .
H4B H 0.202(3) 0.517(2) 0.5522(17) 0.051 Uiso 1 1 d . U . . .

loop_
_atom_site_aniso_label
_atom_site_aniso_U_11
_atom_site_aniso_U_22
_atom_site_aniso_U_33
_atom_site_aniso_U_23
_atom_site_aniso_U_13
_atom_site_aniso_U_12
Cd1 0.01738(13) 0.01918(12) 0.02279(13) -0.00157(9) 0.00304(9) -0.00131(9)
Cd2 0.01703(13) 0.01980(12) 0.02142(13) 0.00051(9) 0.00295(9) 0.00073(8)
P1 0.0232(5) 0.0278(4) 0.0258(5) -0.0012(4) -0.0021(3) -0.0009(3)
P2 0.0295(5) 0.0208(4) 0.0398(5) 0.0072(4) -0.0071(4) -0.0045(4)
P3 0.0299(5) 0.0377(5) 0.0253(4) 0.0050(4) -0.0034(4) -0.0060(4)
P4 0.0297(5) 0.0197(4) 0.0559(6) -0.0046(4) 0.0011(5) -0.0013(4)
P5 0.0291(5) 0.0385(5) 0.0318(5) -0.0069(4) 0.0112(4) -0.0114(4)
P6 0.0465(6) 0.0390(5) 0.0422(6) 0.0044(5) 0.0255(5) 0.0067(5)
O2 0.0388(14) 0.0338(12) 0.0362(13) -0.0126(11) -0.0144(11) 0.0118(11)
O1 0.0327(13) 0.0281(12) 0.0431(14) 0.0117(11) -0.0134(11) -0.0094(10)
O3 0.0394(14) 0.0262(12) 0.0521(15) 0.0122(11) 0.0182(12) 0.0109(10)
O5 0.0307(13) 0.0566(15) 0.0312(13) 0.0131(12) -0.0093(10) -0.0164(12)
O9 0.0397(15) 0.0527(15) 0.0442(15) 0.0026(13) 0.0248(12) 0.0011(12)
O7 0.0342(13) 0.0204(11) 0.0570(16) -0.0088(11) -0.0070(12) 0.0041(10)
O4 0.0298(13) 0.0199(11) 0.0776(18) -0.0083(12) 0.0028(13) -0.0056(10)
O11 0.0428(15) 0.0382(13) 0.0393(14) -0.0064(11) 0.0232(12) -0.0058(11)
N8 0.0452(19) 0.0345(16) 0.0279(16) -0.0086(13) 0.0067(14) -0.0045(14)
O8 0.0416(15) 0.0193(12) 0.088(2) -0.0071(12) 0.0024(14) -0.0011(11)
N6 0.047(2) 0.0307(15) 0.0461(19) -0.0038(14) 0.0111(15) 0.0129(14)
O10 0.0295(14) 0.0566(16) 0.0445(16) -0.0194(12) 0.0179(12) -0.0144(12)
N3 0.0321(17) 0.0325(16) 0.054(2) 0.0068(15) 0.0080(15) -0.0114(13)
N1 0.0418(18) 0.0300(15) 0.0476(19) 0.0109(14) 0.0164(15) -0.0037(14)
O12 0.061(2) 0.0639(18) 0.083(2) 0.0075(16) 0.0539(18) 0.0082(15)
O6 0.0346(16) 0.120(3) 0.0492(17) 0.0358(16) -0.0151(13) -0.0054(15)
C2 0.040(2) 0.042(2) 0.044(2) 0.0043(18) -0.0044(18) -0.0012(17)
C9 0.024(2) 0.048(2) 0.048(2) 0.0024(19) 0.0084(17) 0.0046(16)
C7 0.028(2) 0.048(2) 0.043(2) 0.0069(19) -0.0023(17) 0.0016(17)
C10 0.044(2) 0.042(2) 0.045(2) -0.0068(19) -0.0068(18) -0.0145(18)
C4 0.043(2) 0.050(2) 0.036(2) 0.0052(18) 0.0024(18) -0.0017(19)
C5 0.029(2) 0.042(2) 0.056(2) -0.006(2) 0.0030(18) -0.0082(17)

loop_
_atom_type_symbol
_atom_type_description
_atom_type_scat_dispersion_real
_atom_type_scat_dispersion_imag
_atom_type_scat_source
C C 0.0033 0.0016 'International Tables Vol C Tables 4.2.6.8 and 6.1.1.4'
H H 0.0000 0.0000 'International Tables Vol C Tables 4.2.6.8 and 6.1.1.4'
Cd Cd -0.8075 1.2024 'International Tables Vol C Tables 4.2.6.8 and 6.1.1.4'
N N 0.0061 0.0033 'International Tables Vol C Tables 4.2.6.8 and 6.1.1.4'
O O 0.0106 0.0060 'International Tables Vol C Tables 4.2.6.8 and 6.1.1.4'
P P 0.1023 0.0942 'International Tables Vol C Tables 4.2.6.8 and 6.1.1.4'

loop_
_geom_angle_atom_site_label_1
_geom_angle_atom_site_label_2
_geom_angle_atom_site_label_3
_geom_angle
_geom_angle_site_symmetry_1
_geom_angle_site_symmetry_3
_geom_angle_publ_flag
O4 Cd1 O2 87.75(8) . . ?
O4 Cd1 O10 85.64(8) . . ?
O4 Cd1 O12 88.28(9) . . ?
O4 Cd1 O6 90.38(10) . . ?
O8 Cd1 O2 88.01(9) . . ?
O8 Cd1 O4 174.75(8) . . ?
O8 Cd1 O10 91.46(9) . . ?
O8 Cd1 O12 95.23(9) . . ?
O8 Cd1 O6 93.57(10) . . ?
O10 Cd1 O2 92.48(8) . . ?
O12 Cd1 O2 95.94(10) . . ?
O12 Cd1 O10 169.41(10) . . ?
O12 Cd1 O6 89.14(11) . . ?
O6 Cd1 O2 174.52(9) . . ?
O6 Cd1 O10 82.24(9) . . ?
O1 Cd2 O5 177.98(8) 2_656 3_566 ?
O3 Cd2 O1 88.33(8) 1_565 2_656 ?
O3 Cd2 O5 90.21(9) 1_565 3_566 ?
O3 Cd2 O9 87.98(8) 1_565 3_666 ?
O3 Cd2 O11 92.11(8) 1_565 2_556 ?
O9 Cd2 O1 91.80(9) 3_666 2_656 ?
O9 Cd2 O5 89.54(8) 3_666 3_566 ?
O9 Cd2 O11 171.74(9) 3_666 2_556 ?
O7 Cd2 O1 89.92(7) . 2_656 ?
O7 Cd2 O3 177.85(8) . 1_565 ?
O7 Cd2 O5 91.58(8) . 3_566 ?
O7 Cd2 O9 90.84(9) . 3_666 ?
O7 Cd2 O11 89.32(8) . 2_556 ?
O11 Cd2 O1 96.46(9) 2_556 2_656 ?
O11 Cd2 O5 82.20(8) 2_556 3_566 ?
O2 P1 O1 117.76(14) . . ?
O2 P1 H1A 107.2(14) . . ?
O2 P1 H1B 109.9(15) . . ?
O1 P1 H1A 107.9(14) . . ?
O1 P1 H1B 107.0(15) . . ?
H1A P1 H1B 106(2) . . ?
O3 P2 H2A 106.8(13) . . ?
O3 P2 H2B 109.6(14) . . ?
O4 P2 O3 118.06(15) . . ?
O4 P2 H2A 108.8(13) . . ?
O4 P2 H2B 107.7(13) . . ?
H2A P2 H2B 105.1(19) . . ?
O5 P3 H3A 111.3(14) . . ?
O5 P3 H3B 108.7(14) . . ?
O6 P3 O5 115.47(15) . . ?
O6 P3 H3A 110.0(14) . . ?
O6 P3 H3B 109.7(15) . . ?
H3A P3 H3B 100.6(19) . . ?
O7 P4 O8 117.70(13) . . ?
O7 P4 H4A 110.0(14) . . ?
O7 P4 H4B 110.0(13) . . ?
O8 P4 H4A 111.8(14) . . ?
O8 P4 H4B 108.0(13) . . ?
H4A P4 H4B 97.5(18) . . ?
O9 P5 H5A 112.1(13) . . ?
O9 P5 H5B 110.9(14) . . ?
O10 P5 O9 116.47(14) . . ?
O10 P5 H5A 109.8(14) . . ?
O10 P5 H5B 108.2(14) . . ?
H5A P5 H5B 97.7(18) . . ?
O11 P6 H6A 110.9(14) . . ?
O11 P6 H6B 112.4(14) . . ?
O12 P6 O11 118.58(16) . . ?
O12 P6 H6A 111.6(14) . . ?
O12 P6 H6B 110.9(14) . . ?
H6A P6 H6B 88.4(19) . . ?
P1 O2 Cd1 126.23(12) . . ?
P1 O1 Cd2 126.09(12) . 2_646 ?
P2 O3 Cd2 128.02(13) . 1_545 ?
P3 O5 Cd2 132.15(13) . 3_566 ?
P5 O9 Cd2 139.73(15) . 3_666 ?
P4 O7 Cd2 126.03(12) . . ?
P2 O4 Cd1 128.73(13) . . ?
P6 O11 Cd2 128.75(14) . 2_546 ?
C9 N8 H8 125.5 . . ?
C7 N8 H8 125.5 . . ?
C7 N8 C9 109.1(3) . . ?
P4 O8 Cd1 132.87(14) . . ?
C7 N6 H6 125.6 . . ?
C7 N6 C10 108.9(3) . . ?
C10 N6 H6 125.6 . . ?
P5 O10 Cd1 135.98(14) . . ?
C2 N3 H3 125.4 . . ?
C2 N3 C4 109.1(3) . . ?
C4 N3 H3 125.4 . . ?
C2 N1 H1 125.5 . . ?
C2 N1 C5 108.9(3) . . ?
C5 N1 H1 125.5 . . ?
P6 O12 Cd1 156.37(17) . . ?
P3 O6 Cd1 135.73(18) . . ?
N3 C2 H2 125.8 . . ?
N1 C2 N3 108.4(3) . . ?
N1 C2 H2 125.8 . . ?
N8 C9 H9 126.7 . . ?
C10 C9 N8 106.5(3) . . ?
C10 C9 H9 126.7 . . ?
N8 C7 H7 125.8 . . ?
N6 C7 N8 108.4(3) . . ?
N6 C7 H7 125.8 . . ?
N6 C10 H10 126.5 . . ?
C9 C10 N6 107.1(3) . . ?
C9 C10 H10 126.5 . . ?
N3 C4 H4 126.7 . . ?
C5 C4 N3 106.6(3) . . ?
C5 C4 H4 126.7 . . ?
N1 C5 H5 126.5 . . ?
C4 C5 N1 106.9(3) . . ?
C4 C5 H5 126.5 . . ?

loop_
_geom_bond_atom_site_label_1
_geom_bond_atom_site_label_2
_geom_bond_distance
_geom_bond_site_symmetry_2
_geom_bond_publ_flag
Cd1 O2 2.303(2) . ?
Cd1 O4 2.254(2) . ?
Cd1 O8 2.249(2) . ?
Cd1 O10 2.286(2) . ?
Cd1 O12 2.257(3) . ?
Cd1 O6 2.277(2) . ?
Cd2 O1 2.299(2) 2_656 ?
Cd2 O3 2.267(2) 1_565 ?
Cd2 O5 2.307(2) 3_566 ?
Cd2 O9 2.281(2) 3_666 ?
Cd2 O7 2.257(2) . ?
Cd2 O11 2.283(2) 2_556 ?
P1 O2 1.496(2) . ?
P1 O1 1.496(2) . ?
P1 H1A 1.29(3) . ?
P1 H1B 1.25(3) . ?
P2 O3 1.495(2) . ?
P2 O4 1.482(2) . ?
P2 H2A 1.34(3) . ?
P2 H2B 1.33(3) . ?
P3 O5 1.494(2) . ?
P3 O6 1.481(3) . ?
P3 H3A 1.31(3) . ?
P3 H3B 1.24(3) . ?
P4 O7 1.480(2) . ?
P4 O8 1.488(2) . ?
P4 H4A 1.30(3) . ?
P4 H4B 1.39(3) . ?
P5 O9 1.486(2) . ?
P5 O10 1.486(2) . ?
P5 H5A 1.31(3) . ?
P5 H5B 1.32(3) . ?
P6 O11 1.486(2) . ?
P6 O12 1.452(3) . ?
P6 H6A 1.33(3) . ?
P6 H6B 1.30(3) . ?
N8 H8 0.8600 . ?
N8 C9 1.359(4) . ?
N8 C7 1.305(4) . ?
N6 H6 0.8600 . ?
N6 C7 1.304(4) . ?
N6 C10 1.358(4) . ?
N3 H3 0.8600 . ?
N3 C2 1.310(4) . ?
N3 C4 1.361(4) . ?
N1 H1 0.8600 . ?
N1 C2 1.309(4) . ?
N1 C5 1.362(4) . ?
C2 H2 0.9300 . ?
C9 H9 0.9300 . ?
C9 C10 1.331(5) . ?
C7 H7 0.9300 . ?
C10 H10 0.9300 . ?
C4 H4 0.9300 . ?
C4 C5 1.339(4) . ?
C5 H5 0.9300 . ?

loop_
_geom_hbond_atom_site_label_D
_geom_hbond_atom_site_label_H
_geom_hbond_atom_site_label_A
_geom_hbond_distance_DH
_geom_hbond_distance_HA
_geom_hbond_distance_DA
_geom_hbond_angle_DHA
_geom_hbond_site_symmetry_A
_geom_hbond_publ_flag
N8 H8 O10 0.86 2.01 2.793(3) 151.7 3_656 yes
N6 H6 O2 0.86 1.91 2.762(3) 169.8 . yes
N3 H3 O5 0.86 1.98 2.781(3) 153.8 3_666 yes
N1 H1 O1 0.86 1.95 2.757(3) 156.5 . yes
C7 H7 O4 0.93 2.28 3.050(4) 139.7 . yes
C5 H5 O8 0.93 2.39 3.276(4) 160.4 . yes

loop_
_geom_torsion_atom_site_label_1
_geom_torsion_atom_site_label_2
_geom_torsion_atom_site_label_3
_geom_torsion_atom_site_label_4
_geom_torsion
_geom_torsion_site_symmetry_1
_geom_torsion_site_symmetry_2
_geom_torsion_site_symmetry_3
_geom_torsion_site_symmetry_4
_geom_torsion_publ_flag
O2 P1 O1 Cd2 -98.57(18) . . . 2_646 ?
O1 P1 O2 Cd1 -121.16(16) . . . . ?
O3 P2 O4 Cd1 -122.00(17) . . . . ?
O5 P3 O6 Cd1 170.06(19) . . . . ?
O9 P5 O10 Cd1 163.41(19) . . . . ?
O7 P4 O8 Cd1 159.74(17) . . . . ?
O4 P2 O3 Cd2 -81.3(2) . . . 1_545 ?
O11 P6 O12 Cd1 -179.0(5) . . . . ?
N8 C9 C10 N6 0.4(4) . . . . ?
O8 P4 O7 Cd2 167.92(15) . . . . ?
O10 P5 O9 Cd2 127.9(2) . . . 3_666 ?
N3 C4 C5 N1 -0.4(4) . . . . ?
O12 P6 O11 Cd2 159.3(2) . . . 2_546 ?
O6 P3 O5 Cd2 129.1(2) . . . 3_566 ?
C2 N3 C4 C5 0.1(4) . . . . ?
C2 N1 C5 C4 0.6(4) . . . . ?
C9 N8 C7 N6 0.2(4) . . . . ?
C7 N8 C9 C10 -0.4(4) . . . . ?
C7 N6 C10 C9 -0.2(4) . . . . ?
C10 N6 C7 N8 0.0(4) . . . . ?
C4 N3 C2 N1 0.3(4) . . . . ?
C5 N1 C2 N3 -0.6(4) . . . . ?
